data_2223491
loop_
_publ_author_name
'Yang, Ge-Ge'
'Ou-Yang, Miao'
'Meng, Xiu-Jin'
'Huang, Xue-Ren'
'Jiang, Yi-Min'

_publ_section_title
Bis[2-(2-pyridylmethyleneamino)benzenesulfonato]-\k^3^<i>N</i>,<i>N</i>',<i>O</i>;\k^2^<i>N</i>,<i>N</i>'-copper(II)
_journal_coeditor_code NG2628
_journal_issue 10
_journal_name_full 'Acta Crystallographica Section E'
_journal_page_first m1200
_journal_paper_doi 10.1107/S1600536809035661
_journal_volume 65
_journal_year 2009
_chemical_formula_iupac '[Cu (C12 H9 N2 O3 S)2]'
_chemical_formula_moiety 'C24 H18 Cu N4 O6 S2'
_chemical_formula_sum 'C24 H18 Cu N4 O6 S2'
_chemical_formula_weight 586.08
_chemical_name_systematic
;
Bis[2-(2-pyridylmethyleneamino)benzenesulfonato]-
\k^3^<i>N</i>,<i>N</i>',<i>O</i>;\k^2^<i>N</i>,<i>N</i>'-copper(II)
;
_space_group_IT_number 61
_symmetry_cell_setting orthorhombic
_symmetry_space_group_name_Hall '-P 2ac 2ab'
_symmetry_space_group_name_H-M 'P b c a'
_atom_sites_solution_hydrogens geom
_atom_sites_solution_primary direct
_atom_sites_solution_secondary difmap
_audit_creation_method SHELXL-97
_cell_angle_alpha 90.00
_cell_angle_beta 90.00
_cell_angle_gamma 90.00
_cell_formula_units_Z 8
_cell_length_a 17.347(4)
_cell_length_b 14.686(4)
_cell_length_c 18.830(5)
_cell_measurement_reflns_used 1929
_cell_measurement_temperature 294(2)
_cell_measurement_theta_max 18.09
_cell_measurement_theta_min 2.35
_cell_volume 4797(2)
_computing_cell_refinement 'SAINT (Bruker, 2004)'
_computing_data_collection 'SMART (Bruker, 2004)'
_computing_data_reduction 'SAINT (Bruker, 2004)'
_computing_molecular_graphics 'SHELXTL (Sheldrick, 2008)'
_computing_publication_material 'SHELXTL (Sheldrick, 2008)'
_computing_structure_refinement 'SHELXL97 (Sheldrick, 2008)'
_computing_structure_solution 'SHELXS97 (Sheldrick, 2008)'
_diffrn_ambient_temperature 294(2)
_diffrn_measured_fraction_theta_full 0.999
_diffrn_measured_fraction_theta_max 0.999
_diffrn_measurement_device_type 'Bruker SMART CCD area-detector'
_diffrn_measurement_method '\f and \w'
_diffrn_radiation_monochromator graphite
_diffrn_radiation_source 'fine-focus sealed tube'
_diffrn_radiation_type MoK\a
_diffrn_radiation_wavelength 0.71073
_diffrn_reflns_av_R_equivalents 0.1281
_diffrn_reflns_av_sigmaI/netI 0.0773
_diffrn_reflns_limit_h_max 21
_diffrn_reflns_limit_h_min -20
_diffrn_reflns_limit_k_max 17
_diffrn_reflns_limit_k_min -17
_diffrn_reflns_limit_l_max 22
_diffrn_reflns_limit_l_min -22
_diffrn_reflns_number 33042
_diffrn_reflns_theta_full 25.50
_diffrn_reflns_theta_max 25.50
_diffrn_reflns_theta_min 2.35
_diffrn_standards_number 0
_exptl_absorpt_coefficient_mu 1.135
_exptl_absorpt_correction_T_max 0.8684
_exptl_absorpt_correction_T_min 0.7615
_exptl_absorpt_correction_type multi-scan
_exptl_absorpt_process_details '(SADABS; Sheldrick, 1996)'
_exptl_crystal_colour blue
_exptl_crystal_density_diffrn 1.623
_exptl_crystal_density_method 'not measured'
_exptl_crystal_description block
_exptl_crystal_F_000 2392
_exptl_crystal_size_max 0.25
_exptl_crystal_size_mid 0.19
_exptl_crystal_size_min 0.13
_refine_diff_density_max 0.417
_refine_diff_density_min -0.639
_refine_ls_extinction_method none
_refine_ls_goodness_of_fit_ref 1.010
_refine_ls_hydrogen_treatment constr
_refine_ls_matrix_type full
_refine_ls_number_parameters 334
_refine_ls_number_reflns 4455
_refine_ls_number_restraints 0
_refine_ls_restrained_S_all 1.010
_refine_ls_R_factor_all 0.1233
_refine_ls_R_factor_gt 0.0524
_refine_ls_shift/su_max 0.000
_refine_ls_shift/su_mean 0.000
_refine_ls_structure_factor_coef Fsqd
_refine_ls_weighting_details 'calc w=1/[\s^2^(Fo^2^)+(0.0346P)^2^+8.08P] where P=(Fo^2^+2Fc^2^)/3'
_refine_ls_weighting_scheme calc
_refine_ls_wR_factor_gt 0.0997
_refine_ls_wR_factor_ref 0.1305
_reflns_number_gt 2420
_reflns_number_total 4455
_reflns_threshold_expression I>2\s(I)
_cod_data_source_file ng2628.cif
_cod_data_source_block I
_cod_database_code 2223491
_cod_database_fobs_code 2223491

loop_
_symmetry_equiv_pos_as_xyz
'x, y, z'
'-x+1/2, -y, z+1/2'
'-x, y+1/2, -z+1/2'
'x+1/2, -y+1/2, -z'
'-x, -y, -z'
'x-1/2, y, -z-1/2'
'x, -y-1/2, z-1/2'
'-x-1/2, y-1/2, z'

loop_
_atom_site_type_symbol
_atom_site_label
_atom_site_fract_x
_atom_site_fract_y
_atom_site_fract_z
_atom_site_U_iso_or_equiv
_atom_site_adp_type
_atom_site_calc_flag
_atom_site_refinement_flags
_atom_site_occupancy
_atom_site_disorder_assembly
_atom_site_disorder_group
Cu Cu1 0.06065(4) 0.76356(4) 0.39106(4) 0.0524(2) Uani d . 1 . .
S S1 0.26315(8) 0.67187(12) 0.44099(8) 0.0587(4) Uani d . 1 . .
S S2 0.01410(8) 0.84439(10) 0.23757(8) 0.0508(4) Uani d . 1 . .
O O1 0.2221(3) 0.7519(4) 0.4561(2) 0.1110(19) Uani d . 1 . .
O O2 0.2297(2) 0.5889(3) 0.4688(2) 0.0936(16) Uani d . 1 . .
O O3 0.3437(2) 0.6766(3) 0.4590(2) 0.0734(12) Uani d . 1 . .
O O4 -0.00046(19) 0.7751(3) 0.2916(2) 0.0664(11) Uani d . 1 . .
O O5 -0.0112(2) 0.9335(3) 0.2599(2) 0.0657(11) Uani d . 1 . .
O O6 -0.0135(2) 0.8176(3) 0.16862(19) 0.0657(11) Uani d . 1 . .
N N1 -0.0138(2) 0.6688(3) 0.4184(2) 0.0470(11) Uani d . 1 . .
N N2 0.1189(2) 0.6475(3) 0.3528(2) 0.0389(10) Uani d . 1 . .
N N3 0.0584(2) 0.8399(3) 0.4808(2) 0.0417(10) Uani d . 1 . .
N N4 0.1258(2) 0.8652(3) 0.3585(2) 0.0426(10) Uani d . 1 . .
C C1 -0.0816(3) 0.6815(4) 0.4503(3) 0.0638(17) Uani d . 1 . .
H H1 -0.0966 0.7406 0.4614 0.077 Uiso calc R 1 . .
C C2 -0.1304(3) 0.6107(5) 0.4675(3) 0.0655(17) Uani d . 1 . .
H H2 -0.1770 0.6218 0.4905 0.079 Uiso calc R 1 . .
C C3 -0.1092(3) 0.5243(5) 0.4501(3) 0.0678(18) Uani d . 1 . .
H H3 -0.1410 0.4754 0.4614 0.081 Uiso calc R 1 . .
C C4 -0.0397(3) 0.5095(4) 0.4155(3) 0.0543(15) Uani d . 1 . .
H H4 -0.0243 0.4510 0.4030 0.065 Uiso calc R 1 . .
C C5 0.0056(3) 0.5828(3) 0.4000(3) 0.0428(13) Uani d . 1 . .
C C6 0.0795(3) 0.5753(4) 0.3622(3) 0.0465(13) Uani d . 1 . .
H H6 0.0969 0.5193 0.3455 0.056 Uiso calc R 1 . .
C C7 0.1900(3) 0.6409(3) 0.3139(3) 0.0392(12) Uani d . 1 . .
C C8 0.2598(3) 0.6566(3) 0.3484(3) 0.0429(13) Uani d . 1 . .
C C9 0.3270(3) 0.6531(4) 0.3078(3) 0.0574(16) Uani d . 1 . .
H H9 0.3741 0.6640 0.3296 0.069 Uiso calc R 1 . .
C C10 0.3253(4) 0.6338(4) 0.2365(4) 0.077(2) Uani d . 1 . .
H H10 0.3708 0.6312 0.2106 0.092 Uiso calc R 1 . .
C C11 0.2559(4) 0.6184(5) 0.2040(4) 0.0780(19) Uani d . 1 . .
H H11 0.2543 0.6056 0.1557 0.094 Uiso calc R 1 . .
C C12 0.1886(3) 0.6219(4) 0.2425(3) 0.0608(16) Uani d . 1 . .
H H12 0.1418 0.6112 0.2199 0.073 Uiso calc R 1 . .
C C13 0.0264(3) 0.8255(4) 0.5440(3) 0.0465(13) Uani d . 1 . .
H H13 -0.0012 0.7719 0.5508 0.056 Uiso calc R 1 . .
C C14 0.0320(3) 0.8859(4) 0.6002(3) 0.0538(15) Uani d . 1 . .
H H14 0.0086 0.8727 0.6434 0.065 Uiso calc R 1 . .
C C15 0.0722(3) 0.9648(4) 0.5915(3) 0.0595(16) Uani d . 1 . .
H H15 0.0753 1.0073 0.6280 0.071 Uiso calc R 1 . .
C C16 0.1081(3) 0.9804(4) 0.5275(3) 0.0584(15) Uani d . 1 . .
H H16 0.1370 1.0329 0.5206 0.070 Uiso calc R 1 . .
C C17 0.1007(3) 0.9174(3) 0.4737(3) 0.0445(13) Uani d . 1 . .
C C18 0.1366(3) 0.9272(3) 0.4042(3) 0.0467(13) Uani d . 1 . .
H H18 0.1667 0.9778 0.3937 0.056 Uiso calc R 1 . .
C C19 0.1617(3) 0.8674(3) 0.2902(3) 0.0420(13) Uani d . 1 . .
C C20 0.2410(3) 0.8767(4) 0.2847(3) 0.0550(15) Uani d . 1 . .
H H20 0.2707 0.8865 0.3251 0.066 Uiso calc R 1 . .
C C21 0.2755(3) 0.8713(4) 0.2187(3) 0.0656(17) Uani d . 1 . .
H H21 0.3286 0.8784 0.2147 0.079 Uiso calc R 1 . .
C C22 0.2316(3) 0.8556(4) 0.1586(3) 0.0640(17) Uani d . 1 . .
H H22 0.2550 0.8516 0.1143 0.077 Uiso calc R 1 . .
C C23 0.1524(3) 0.8457(4) 0.1651(3) 0.0544(15) Uani d . 1 . .
H H23 0.1229 0.8348 0.1248 0.065 Uiso calc R 1 . .
C C24 0.1167(3) 0.8516(3) 0.2304(3) 0.0412(12) Uani d . 1 . .

loop_
_atom_site_aniso_label
_atom_site_aniso_U_11
_atom_site_aniso_U_22
_atom_site_aniso_U_33
_atom_site_aniso_U_12
_atom_site_aniso_U_13
_atom_site_aniso_U_23
Cu1 0.0531(4) 0.0415(4) 0.0625(5) -0.0138(3) 0.0194(4) -0.0088(3)
S1 0.0445(9) 0.0764(11) 0.0553(10) 0.0017(8) -0.0076(7) 0.0064(8)
S2 0.0407(8) 0.0617(10) 0.0498(9) 0.0054(7) -0.0020(7) 0.0020(8)
O1 0.120(4) 0.153(5) 0.060(3) 0.080(4) -0.033(3) -0.043(3)
O2 0.077(3) 0.132(4) 0.071(3) -0.044(3) -0.009(2) 0.036(3)
O3 0.053(2) 0.078(3) 0.089(3) -0.008(2) -0.029(2) 0.003(2)
O4 0.045(2) 0.086(3) 0.068(3) -0.014(2) -0.0058(19) 0.028(2)
O5 0.054(2) 0.069(3) 0.074(3) 0.021(2) 0.004(2) -0.009(2)
O6 0.057(2) 0.085(3) 0.055(3) 0.001(2) -0.008(2) -0.007(2)
N1 0.039(3) 0.047(3) 0.055(3) -0.008(2) 0.009(2) -0.004(2)
N2 0.030(2) 0.041(3) 0.046(3) -0.002(2) -0.0006(19) -0.008(2)
N3 0.040(2) 0.036(2) 0.050(3) -0.001(2) 0.003(2) 0.004(2)
N4 0.042(3) 0.042(3) 0.044(3) -0.001(2) 0.001(2) 0.001(2)
C1 0.048(4) 0.066(4) 0.077(4) -0.010(3) 0.024(3) -0.017(3)
C2 0.049(4) 0.089(5) 0.059(4) -0.019(3) 0.017(3) -0.014(4)
C3 0.063(4) 0.074(5) 0.067(4) -0.034(4) 0.007(3) -0.002(4)
C4 0.056(4) 0.045(3) 0.062(4) -0.013(3) 0.000(3) -0.004(3)
C5 0.041(3) 0.039(3) 0.048(3) -0.005(2) -0.004(3) -0.001(3)
C6 0.041(3) 0.039(3) 0.059(4) -0.002(3) -0.002(3) -0.012(3)
C7 0.032(3) 0.038(3) 0.048(3) 0.003(2) 0.003(2) -0.003(2)
C8 0.036(3) 0.037(3) 0.056(3) 0.001(2) -0.002(3) 0.009(3)
C9 0.030(3) 0.061(4) 0.081(5) -0.004(3) 0.004(3) 0.010(3)
C10 0.061(5) 0.090(5) 0.079(5) 0.012(4) 0.028(4) 0.003(4)
C11 0.069(5) 0.100(5) 0.064(4) 0.007(4) 0.015(4) -0.015(4)
C12 0.049(4) 0.073(4) 0.061(4) 0.003(3) -0.002(3) -0.018(3)
C13 0.043(3) 0.048(3) 0.049(4) -0.003(3) 0.003(3) 0.008(3)
C14 0.048(3) 0.072(4) 0.042(4) -0.003(3) 0.000(3) 0.003(3)
C15 0.069(4) 0.066(4) 0.044(4) -0.005(3) -0.009(3) -0.010(3)
C16 0.073(4) 0.050(4) 0.052(4) -0.008(3) -0.009(3) -0.007(3)
C17 0.045(3) 0.045(3) 0.043(3) 0.000(3) -0.003(3) 0.004(3)
C18 0.052(3) 0.039(3) 0.049(4) -0.014(3) -0.002(3) 0.004(3)
C19 0.046(3) 0.034(3) 0.047(3) -0.001(2) 0.004(3) 0.005(2)
C20 0.047(4) 0.062(4) 0.056(4) -0.015(3) -0.002(3) 0.015(3)
C21 0.047(4) 0.078(5) 0.071(5) -0.005(3) 0.012(3) 0.025(4)
C22 0.057(4) 0.082(5) 0.054(4) 0.014(3) 0.014(3) 0.015(3)
C23 0.056(4) 0.061(4) 0.046(4) 0.009(3) -0.004(3) 0.005(3)
C24 0.042(3) 0.040(3) 0.041(3) 0.003(2) 0.003(3) 0.006(2)

loop_
_atom_type_symbol
_atom_type_description
_atom_type_scat_dispersion_real
_atom_type_scat_dispersion_imag
_atom_type_scat_source
C C 0.0033 0.0016 'International Tables Vol C Tables 4.2.6.8 and 6.1.1.4'
H H 0.0000 0.0000 'International Tables Vol C Tables 4.2.6.8 and 6.1.1.4'
N N 0.0061 0.0033 'International Tables Vol C Tables 4.2.6.8 and 6.1.1.4'
O O 0.0106 0.0060 'International Tables Vol C Tables 4.2.6.8 and 6.1.1.4'
S S 0.1246 0.1234 'International Tables Vol C Tables 4.2.6.8 and 6.1.1.4'
Cu Cu 0.3201 1.2651 'International Tables Vol C Tables 4.2.6.8 and 6.1.1.4'

loop_
_geom_angle_atom_site_label_1
_geom_angle_atom_site_label_2
_geom_angle_atom_site_label_3
_geom_angle_site_symmetry_1
_geom_angle_site_symmetry_3
_geom_angle
_geom_angle_publ_flag
N1 Cu1 N4 . . 173.80(17) ?
N1 Cu1 N3 . . 99.20(17) ?
N4 Cu1 N3 . . 81.47(17) ?
N1 Cu1 N2 . . 80.34(16) ?
N4 Cu1 N2 . . 103.36(16) ?
N3 Cu1 N2 . . 137.83(15) ?
N1 Cu1 O4 . . 87.73(15) ?
N4 Cu1 O4 . . 87.30(16) ?
N3 Cu1 O4 . . 132.05(16) ?
N2 Cu1 O4 . . 90.12(15) ?
O1 S1 O3 . . 113.8(3) ?
O1 S1 O2 . . 115.3(3) ?
O3 S1 O2 . . 110.1(3) ?
O1 S1 C8 . . 107.0(2) ?
O3 S1 C8 . . 105.8(3) ?
O2 S1 C8 . . 103.8(3) ?
O6 S2 O5 . . 114.2(2) ?
O6 S2 O4 . . 112.4(2) ?
O5 S2 O4 . . 112.1(2) ?
O6 S2 C24 . . 106.2(2) ?
O5 S2 C24 . . 105.7(2) ?
O4 S2 C24 . . 105.4(2) ?
S2 O4 Cu1 . . 125.0(2) ?
C1 N1 C5 . . 117.7(5) ?
C1 N1 Cu1 . . 126.7(4) ?
C5 N1 Cu1 . . 115.5(3) ?
C6 N2 C7 . . 118.3(4) ?
C6 N2 Cu1 . . 111.6(3) ?
C7 N2 Cu1 . . 129.8(3) ?
C13 N3 C17 . . 116.5(4) ?
C13 N3 Cu1 . . 131.7(3) ?
C17 N3 Cu1 . . 111.7(3) ?
C18 N4 C19 . . 122.1(4) ?
C18 N4 Cu1 . . 114.7(3) ?
C19 N4 Cu1 . . 123.1(3) ?
N1 C1 C2 . . 122.9(6) ?
N1 C1 H1 . . 118.6 ?
C2 C1 H1 . . 118.6 ?
C3 C2 C1 . . 118.6(6) ?
C3 C2 H2 . . 120.7 ?
C1 C2 H2 . . 120.7 ?
C2 C3 C4 . . 119.6(5) ?
C2 C3 H3 . . 120.2 ?
C4 C3 H3 . . 120.2 ?
C5 C4 C3 . . 118.5(5) ?
C5 C4 H4 . . 120.7 ?
C3 C4 H4 . . 120.7 ?
N1 C5 C4 . . 122.6(5) ?
N1 C5 C6 . . 114.3(4) ?
C4 C5 C6 . . 123.1(5) ?
N2 C6 C5 . . 118.1(5) ?
N2 C6 H6 . . 120.9 ?
C5 C6 H6 . . 120.9 ?
C12 C7 C8 . . 120.4(5) ?
C12 C7 N2 . . 119.8(5) ?
C8 C7 N2 . . 119.7(4) ?
C9 C8 C7 . . 117.6(5) ?
C9 C8 S1 . . 121.4(4) ?
C7 C8 S1 . . 120.8(4) ?
C10 C9 C8 . . 121.8(6) ?
C10 C9 H9 . . 119.1 ?
C8 C9 H9 . . 119.1 ?
C11 C10 C9 . . 119.3(6) ?
C11 C10 H10 . . 120.3 ?
C9 C10 H10 . . 120.3 ?
C10 C11 C12 . . 120.4(6) ?
C10 C11 H11 . . 119.8 ?
C12 C11 H11 . . 119.8 ?
C7 C12 C11 . . 120.5(6) ?
C7 C12 H12 . . 119.7 ?
C11 C12 H12 . . 119.7 ?
N3 C13 C14 . . 123.6(5) ?
N3 C13 H13 . . 118.2 ?
C14 C13 H13 . . 118.2 ?
C15 C14 C13 . . 119.3(5) ?
C15 C14 H14 . . 120.4 ?
C13 C14 H14 . . 120.4 ?
C14 C15 C16 . . 118.5(5) ?
C14 C15 H15 . . 120.7 ?
C16 C15 H15 . . 120.7 ?
C15 C16 C17 . . 119.4(5) ?
C15 C16 H16 . . 120.3 ?
C17 C16 H16 . . 120.3 ?
N3 C17 C16 . . 122.6(5) ?
N3 C17 C18 . . 113.7(5) ?
C16 C17 C18 . . 123.6(5) ?
N4 C18 C17 . . 118.4(5) ?
N4 C18 H18 . . 120.8 ?
C17 C18 H18 . . 120.8 ?
C20 C19 C24 . . 120.9(5) ?
C20 C19 N4 . . 120.0(5) ?
C24 C19 N4 . . 118.8(4) ?
C21 C20 C19 . . 119.4(5) ?
C21 C20 H20 . . 120.3 ?
C19 C20 H20 . . 120.3 ?
C20 C21 C22 . . 120.5(5) ?
C20 C21 H21 . . 119.8 ?
C22 C21 H21 . . 119.8 ?
C21 C22 C23 . . 119.4(5) ?
C21 C22 H22 . . 120.3 ?
C23 C22 H22 . . 120.3 ?
C24 C23 C22 . . 121.1(5) ?
C24 C23 H23 . . 119.4 ?
C22 C23 H23 . . 119.4 ?
C23 C24 C19 . . 118.7(5) ?
C23 C24 S2 . . 120.7(4) ?
C19 C24 S2 . . 120.5(4) ?

loop_
_geom_bond_atom_site_label_1
_geom_bond_atom_site_label_2
_geom_bond_site_symmetry_2
_geom_bond_distance
_geom_bond_publ_flag
Cu1 N1 . 1.967(4) ?
Cu1 N4 . 1.970(4) ?
Cu1 N3 . 2.028(4) ?
Cu1 N2 . 2.108(4) ?
Cu1 O4 . 2.158(4) ?
S1 O1 . 1.403(4) ?
S1 O3 . 1.439(4) ?
S1 O2 . 1.447(4) ?
S1 C8 . 1.758(5) ?
S2 O6 . 1.439(4) ?
S2 O5 . 1.443(4) ?
S2 O4 . 1.462(4) ?
S2 C24 . 1.788(5) ?
N1 C1 . 1.334(6) ?
N1 C5 . 1.352(6) ?
N2 C6 . 1.275(6) ?
N2 C7 . 1.438(6) ?
N3 C13 . 1.329(6) ?
N3 C17 . 1.361(6) ?
N4 C18 . 1.267(6) ?
N4 C19 . 1.430(6) ?
C1 C2 . 1.379(7) ?
C1 H1 . 0.9300 ?
C2 C3 . 1.362(8) ?
C2 H2 . 0.9300 ?
C3 C4 . 1.388(7) ?
C3 H3 . 0.9300 ?
C4 C5 . 1.364(7) ?
C4 H4 . 0.9300 ?
C5 C6 . 1.470(7) ?
C6 H6 . 0.9300 ?
C7 C12 . 1.374(7) ?
C7 C8 . 1.394(6) ?
C8 C9 . 1.394(7) ?
C9 C10 . 1.372(8) ?
C9 H9 . 0.9300 ?
C10 C11 . 1.368(8) ?
C10 H10 . 0.9300 ?
C11 C12 . 1.374(8) ?
C11 H11 . 0.9300 ?
C12 H12 . 0.9300 ?
C13 C14 . 1.384(7) ?
C13 H13 . 0.9300 ?
C14 C15 . 1.364(7) ?
C14 H14 . 0.9300 ?
C15 C16 . 1.375(7) ?
C15 H15 . 0.9300 ?
C16 C17 . 1.379(7) ?
C16 H16 . 0.9300 ?
C17 C18 . 1.456(7) ?
C18 H18 . 0.9300 ?
C19 C20 . 1.387(7) ?
C19 C24 . 1.388(7) ?
C20 C21 . 1.380(7) ?
C20 H20 . 0.9300 ?
C21 C22 . 1.383(8) ?
C21 H21 . 0.9300 ?
C22 C23 . 1.387(7) ?
C22 H22 . 0.9300 ?
C23 C24 . 1.379(7) ?
C23 H23 . 0.9300 ?

loop_
_geom_torsion_atom_site_label_1
_geom_torsion_atom_site_label_2
_geom_torsion_atom_site_label_3
_geom_torsion_atom_site_label_4
_geom_torsion_site_symmetry_1
_geom_torsion_site_symmetry_2
_geom_torsion_site_symmetry_3
_geom_torsion_site_symmetry_4
_geom_torsion
_geom_torsion_publ_flag
O6 S2 O4 Cu1 . . . . 158.9(3) ?
O5 S2 O4 Cu1 . . . . -70.9(3) ?
C24 S2 O4 Cu1 . . . . 43.6(3) ?
N1 Cu1 O4 S2 . . . . 172.6(3) ?
N4 Cu1 O4 S2 . . . . -3.7(3) ?
N3 Cu1 O4 S2 . . . . 72.2(3) ?
N2 Cu1 O4 S2 . . . . -107.1(3) ?
N4 Cu1 N1 C1 . . . . -51.2(18) ?
N3 Cu1 N1 C1 . . . . 44.4(5) ?
N2 Cu1 N1 C1 . . . . -178.3(5) ?
O4 Cu1 N1 C1 . . . . -87.8(5) ?
N4 Cu1 N1 C5 . . . . 126.0(16) ?
N3 Cu1 N1 C5 . . . . -138.4(4) ?
N2 Cu1 N1 C5 . . . . -1.1(4) ?
O4 Cu1 N1 C5 . . . . 89.4(4) ?
N1 Cu1 N2 C6 . . . . 2.5(3) ?
N4 Cu1 N2 C6 . . . . -172.4(3) ?
N3 Cu1 N2 C6 . . . . 95.6(4) ?
O4 Cu1 N2 C6 . . . . -85.1(4) ?
N1 Cu1 N2 C7 . . . . 176.4(4) ?
N4 Cu1 N2 C7 . . . . 1.5(4) ?
N3 Cu1 N2 C7 . . . . -90.5(4) ?
O4 Cu1 N2 C7 . . . . 88.8(4) ?
N1 Cu1 N3 C13 . . . . 9.2(5) ?
N4 Cu1 N3 C13 . . . . -177.1(5) ?
N2 Cu1 N3 C13 . . . . -76.6(5) ?
O4 Cu1 N3 C13 . . . . 104.4(4) ?
N1 Cu1 N3 C17 . . . . -174.1(3) ?
N4 Cu1 N3 C17 . . . . -0.4(3) ?
N2 Cu1 N3 C17 . . . . 100.2(4) ?
O4 Cu1 N3 C17 . . . . -78.8(4) ?
N1 Cu1 N4 C18 . . . . 96.9(17) ?
N3 Cu1 N4 C18 . . . . 0.3(4) ?
N2 Cu1 N4 C18 . . . . -137.0(4) ?
O4 Cu1 N4 C18 . . . . 133.5(4) ?
N1 Cu1 N4 C19 . . . . -86.1(17) ?
N3 Cu1 N4 C19 . . . . 177.3(4) ?
N2 Cu1 N4 C19 . . . . 40.0(4) ?
O4 Cu1 N4 C19 . . . . -49.5(4) ?
C5 N1 C1 C2 . . . . 2.7(8) ?
Cu1 N1 C1 C2 . . . . 179.9(4) ?
N1 C1 C2 C3 . . . . -1.2(9) ?
C1 C2 C3 C4 . . . . -0.4(9) ?
C2 C3 C4 C5 . . . . 0.3(9) ?
C1 N1 C5 C4 . . . . -2.8(8) ?
Cu1 N1 C5 C4 . . . . 179.7(4) ?
C1 N1 C5 C6 . . . . 177.2(5) ?
Cu1 N1 C5 C6 . . . . -0.3(6) ?
C3 C4 C5 N1 . . . . 1.4(8) ?
C3 C4 C5 C6 . . . . -178.6(5) ?
C7 N2 C6 C5 . . . . -178.1(4) ?
Cu1 N2 C6 C5 . . . . -3.5(6) ?
N1 C5 C6 N2 . . . . 2.6(7) ?
C4 C5 C6 N2 . . . . -177.3(5) ?
C6 N2 C7 C12 . . . . 68.5(6) ?
Cu1 N2 C7 C12 . . . . -105.0(5) ?
C6 N2 C7 C8 . . . . -113.4(5) ?
Cu1 N2 C7 C8 . . . . 73.1(6) ?
C12 C7 C8 C9 . . . . 0.6(7) ?
N2 C7 C8 C9 . . . . -177.5(4) ?
C12 C7 C8 S1 . . . . -174.8(4) ?
N2 C7 C8 S1 . . . . 7.2(6) ?
O1 S1 C8 C9 . . . . 120.6(5) ?
O3 S1 C8 C9 . . . . -1.1(5) ?
O2 S1 C8 C9 . . . . -117.1(4) ?
O1 S1 C8 C7 . . . . -64.3(5) ?
O3 S1 C8 C7 . . . . 174.1(4) ?
O2 S1 C8 C7 . . . . 58.1(5) ?
C7 C8 C9 C10 . . . . -0.8(8) ?
S1 C8 C9 C10 . . . . 174.6(5) ?
C8 C9 C10 C11 . . . . 0.6(10) ?
C9 C10 C11 C12 . . . . -0.3(10) ?
C8 C7 C12 C11 . . . . -0.3(8) ?
N2 C7 C12 C11 . . . . 177.8(5) ?
C10 C11 C12 C7 . . . . 0.1(10) ?
C17 N3 C13 C14 . . . . 2.4(7) ?
Cu1 N3 C13 C14 . . . . 179.0(4) ?
N3 C13 C14 C15 . . . . 0.0(8) ?
C13 C14 C15 C16 . . . . -2.1(8) ?
C14 C15 C16 C17 . . . . 1.7(8) ?
C13 N3 C17 C16 . . . . -2.7(7) ?
Cu1 N3 C17 C16 . . . . -179.9(4) ?
C13 N3 C17 C18 . . . . 177.6(4) ?
Cu1 N3 C17 C18 . . . . 0.4(5) ?
C15 C16 C17 N3 . . . . 0.7(8) ?
C15 C16 C17 C18 . . . . -179.7(5) ?
C19 N4 C18 C17 . . . . -177.2(4) ?
Cu1 N4 C18 C17 . . . . -0.2(6) ?
N3 C17 C18 N4 . . . . -0.1(7) ?
C16 C17 C18 N4 . . . . -179.8(5) ?
C18 N4 C19 C20 . . . . 53.8(7) ?
Cu1 N4 C19 C20 . . . . -122.9(4) ?
C18 N4 C19 C24 . . . . -132.0(5) ?
Cu1 N4 C19 C24 . . . . 51.2(6) ?
C24 C19 C20 C21 . . . . 0.8(8) ?
N4 C19 C20 C21 . . . . 174.8(5) ?
C19 C20 C21 C22 . . . . -0.9(9) ?
C20 C21 C22 C23 . . . . 0.4(9) ?
C21 C22 C23 C24 . . . . 0.2(9) ?
C22 C23 C24 C19 . . . . -0.3(8) ?
C22 C23 C24 S2 . . . . 176.9(4) ?
C20 C19 C24 C23 . . . . -0.2(8) ?
N4 C19 C24 C23 . . . . -174.3(4) ?
C20 C19 C24 S2 . . . . -177.4(4) ?
N4 C19 C24 S2 . . . . 8.5(6) ?
O6 S2 C24 C23 . . . . 9.3(5) ?
O5 S2 C24 C23 . . . . -112.4(4) ?
O4 S2 C24 C23 . . . . 128.7(4) ?
O6 S2 C24 C19 . . . . -173.6(4) ?
O5 S2 C24 C19 . . . . 64.7(5) ?
O4 S2 C24 C19 . . . . -54.1(5) ?
